data_7237329
loop_
_publ_author_name
'Fu, Hong-Ru'
'Zhao, Ying'
'Xie, Tao'
'Han, Min-Le'
'Ma, Lu-Fang'
'Zang, Shuang-Quan'

_publ_section_title
;
 Stable dye-encapsulated indium--organic framework as dual-emitting sensor
 for the detection of Hg2+/Cr2O72&#x2212; and a wide range of
 nitro-compounds
;
_journal_issue 24
_journal_name_full 'Journal of Materials Chemistry C'
_journal_page_first 6440
_journal_paper_doi 10.1039/C8TC01571F
_journal_volume 6
_journal_year 2018
_chemical_formula_moiety '0.25(C336 H192 In12 N16 O96)'
_chemical_formula_sum 'C84 H48 In3 N4 O24'
_chemical_formula_weight 1801.92
_space_group_crystal_system monoclinic
_space_group_IT_number 15
_space_group_name_Hall '-C 2yc'
_space_group_name_H-M_alt 'C 1 2/c 1'
_atom_sites_solution_hydrogens geom
_atom_sites_solution_primary direct
_audit_creation_date 2017-10-29
_audit_creation_method
;
Olex2 1.2
(compiled 2017.08.10 svn.r3458 for OlexSys, GUI svn.r5381)
;
_audit_update_record
;
2018-02-26 deposited with the CCDC.
2018-05-22 downloaded from the CCDC.
;
_cell_angle_alpha 90
_cell_angle_beta 94.654(2)
_cell_angle_gamma 90
_cell_formula_units_Z 4
_cell_length_a 21.3125(5)
_cell_length_b 42.5673(11)
_cell_length_c 12.9321(3)
_cell_measurement_reflns_used 29666
_cell_measurement_temperature 293(2)
_cell_measurement_theta_max 23.7250
_cell_measurement_theta_min 3.4040
_cell_volume 11693.5(5)
_computing_cell_refinement 'CrysAlisPro 1.171.38.41r (Rigaku OD, 2015)'
_computing_data_collection 'CrysAlisPro 1.171.38.41r (Rigaku OD, 2015)'
_computing_data_reduction 'CrysAlisPro 1.171.38.41r (Rigaku OD, 2015)'
_computing_molecular_graphics 'Olex2 (Dolomanov et al., 2009)'
_computing_publication_material 'Olex2 (Dolomanov et al., 2009)'
_computing_structure_refinement 'ShelXL (Sheldrick, 2015)'
_computing_structure_solution 'SIR2004 (Burla et al., 2007)'
_diffrn_ambient_temperature 293(2)
_diffrn_detector_area_resol_mean 16.1169
_diffrn_measured_fraction_theta_full 0.975
_diffrn_measured_fraction_theta_max 0.975
_diffrn_measurement_device_type 'SuperNova, Single source at offset, EosS2'
_diffrn_measurement_method '\w scans'
_diffrn_radiation_type MoK\a
_diffrn_radiation_wavelength 0.71073
_diffrn_reflns_av_R_equivalents 0.0713
_diffrn_reflns_av_unetI/netI 0.0395
_diffrn_reflns_Laue_measured_fraction_full 0.975
_diffrn_reflns_Laue_measured_fraction_max 0.975
_diffrn_reflns_limit_h_max 25
_diffrn_reflns_limit_h_min -24
_diffrn_reflns_limit_k_max 50
_diffrn_reflns_limit_k_min -50
_diffrn_reflns_limit_l_max 15
_diffrn_reflns_limit_l_min -15
_diffrn_reflns_number 82481
_diffrn_reflns_point_group_measured_fraction_full 0.975
_diffrn_reflns_point_group_measured_fraction_max 0.975
_diffrn_reflns_theta_full 24.999
_diffrn_reflns_theta_max 24.999
_diffrn_reflns_theta_min 3.263
_exptl_absorpt_coefficient_mu 0.641
_exptl_absorpt_correction_T_max 0.914
_exptl_absorpt_correction_T_min 0.891
_exptl_absorpt_correction_type multi-scan
_exptl_absorpt_process_details
;
CrysAlisPro 1.171.38.41r (Rigaku Oxford Diffraction, 2015)
Empirical absorption correction using spherical harmonics,
 implemented in SCALE3 ABSPACK scaling algorithm.
;
_exptl_crystal_colour 'clear light yellow'
_exptl_crystal_colour_lustre clear
_exptl_crystal_colour_modifier light
_exptl_crystal_colour_primary yellow
_exptl_crystal_density_diffrn 1.024
_exptl_crystal_description block
_exptl_crystal_F_000 3676
_exptl_crystal_size_max 0.18
_exptl_crystal_size_mid 0.15
_exptl_crystal_size_min 0.14
_refine_diff_density_max 0.551
_refine_diff_density_min -0.690
_refine_diff_density_rms 0.074
_refine_ls_extinction_method none
_refine_ls_goodness_of_fit_ref 1.054
_refine_ls_hydrogen_treatment constr
_refine_ls_matrix_type full
_refine_ls_number_parameters 519
_refine_ls_number_reflns 10061
_refine_ls_number_restraints 0
_refine_ls_restrained_S_all 1.054
_refine_ls_R_factor_all 0.0860
_refine_ls_R_factor_gt 0.0715
_refine_ls_shift/su_max 0.001
_refine_ls_shift/su_mean 0.000
_refine_ls_structure_factor_coef Fsqd
_refine_ls_weighting_details 'w=1/[\s^2^(Fo^2^)+(0.0585P)^2^+71.9657P] where P=(Fo^2^+2Fc^2^)/3'
_refine_ls_weighting_scheme calc
_refine_ls_wR_factor_gt 0.1728
_refine_ls_wR_factor_ref 0.1796
_reflns_Friedel_coverage 0.000
_reflns_number_gt 7933
_reflns_number_total 10322
_reflns_threshold_expression 'I > 2\s(I)'
_cod_data_source_file c8tc01571f2.cif
_cod_data_source_block 9_sqd
_cod_original_formula_sum 'C84 H48 In3 O24 N4'
_cod_database_code 7237329
_shelx_shelxl_version_number 2014/7
_shelx_space_group_comment
;
The symmetry employed for this shelxl refinement is uniquely defined
by the following loop, which should always be used as a source of
symmetry information in preference to the above space-group names.
They are only intended as comments.
;
_shelx_estimated_absorpt_t_max 0.917
_shelx_estimated_absorpt_t_min 0.895
_olex2_refinement_description
;
1. Fixed Uiso
 At 1.2 times of:
  All C(H) groups
2.a Aromatic/amide H refined with riding coordinates:
 C7(H7), C16(H16), C17(H17), C10(H10), C9(H9), C31(H31), C12(H12), C41(H41),
 C20(H20), C19(H19), C13(H13), C30(H30), C23(H23), C40(H40), C37(H37), C3(H3),
 C6(H6), C4(H4), C38(H38), C33(H33), C24(H24), C34(H34), C27(H27), C26(H26)
;
_platon_squeeze_void_probe_radius 1.20
_olex2_submission_special_instructions 'No special instructions were received'

loop_
_space_group_symop_operation_xyz
'x, y, z'
'-x, y, -z+1/2'
'x+1/2, y+1/2, z'
'-x+1/2, y+1/2, -z+1/2'
'-x, -y, -z'
'x, -y, z-1/2'
'-x+1/2, -y+1/2, -z'
'x+1/2, -y+1/2, z-1/2'

loop_
_atom_site_label
_atom_site_type_symbol
_atom_site_fract_x
_atom_site_fract_y
_atom_site_fract_z
_atom_site_U_iso_or_equiv
_atom_site_adp_type
_atom_site_occupancy
_atom_site_site_symmetry_order
_atom_site_calc_flag
_atom_site_refinement_flags_posn
_atom_site_refinement_flags_adp
_atom_site_refinement_flags_occupancy
In2 In 0.5000 0.59602(2) 0.2500 0.0600(2) Uani 1 2 d S T P
In1 In 0.13389(2) 0.34526(2) 0.55772(4) 0.0746(2) Uani 1 1 d . . .
O3 O 0.0266(2) 0.12041(11) 1.1047(4) 0.0773(13) Uani 1 1 d . . .
O12 O 0.4341(2) 0.55729(11) 0.2839(5) 0.0870(15) Uani 1 1 d . . .
O6 O 0.5562(2) 0.18434(12) 0.9719(4) 0.0812(13) Uani 1 1 d . . .
O5 O 0.5312(2) 0.14548(11) 1.0714(4) 0.0773(13) Uani 1 1 d . . .
O4 O 0.0804(2) 0.13126(11) 1.2485(4) 0.0806(13) Uani 1 1 d . . .
O8 O 0.1867(3) 0.35046(14) 0.4188(4) 0.0918(15) Uani 1 1 d . . .
N1 N 0.2546(2) 0.19285(14) 0.9184(5) 0.0808(18) Uani 1 1 d . . .
O11 O 0.4318(2) 0.57232(11) 0.1228(4) 0.0848(14) Uani 1 1 d . . .
O1 O 0.1946(3) 0.29945(16) 0.5734(5) 0.119(2) Uani 1 1 d . . .
O2 O 0.1298(4) 0.31277(16) 0.6904(5) 0.116(2) Uani 1 1 d . . .
C8 C 0.1195(3) 0.15042(15) 1.0923(6) 0.0696(17) Uani 1 1 d . . .
C15 C 0.4468(3) 0.17490(16) 0.9859(5) 0.0653(16) Uani 1 1 d . . .
C18 C 0.3187(3) 0.18654(17) 0.9401(5) 0.0712(18) Uani 1 1 d . . .
C36 C 0.3714(3) 0.52697(16) 0.1578(6) 0.079(2) Uani 1 1 d . . .
N2 N 0.2595(3) 0.44909(15) 0.0759(5) 0.097(2) Uani 1 1 d . . .
C42 C 0.0721(3) 0.13369(15) 1.1515(6) 0.0704(18) Uani 1 1 d . . .
C11 C 0.2086(3) 0.17819(15) 0.9785(6) 0.0694(18) Uani 1 1 d . . .
C2 C 0.1914(3) 0.26591(19) 0.7189(7) 0.090(3) Uani 1 1 d . . .
C7 C 0.1720(4) 0.26325(18) 0.8183(7) 0.089(2) Uani 1 1 d . . .
H7 H 0.1446 0.2781 0.8422 0.107 Uiso 1 1 calc R . .
O7 O 0.1249(3) 0.38830(17) 0.4498(5) 0.125(2) Uani 1 1 d . . .
C16 C 0.4020(3) 0.15328(17) 1.0131(5) 0.0737(18) Uani 1 1 d . . .
H16 H 0.4148 0.1350 1.0480 0.088 Uiso 1 1 calc R . .
C17 C 0.3389(3) 0.15880(16) 0.9887(6) 0.080(2) Uani 1 1 d . . .
H17 H 0.3095 0.1438 1.0048 0.096 Uiso 1 1 calc R . .
C35 C 0.4139(3) 0.55386(17) 0.1884(7) 0.078(2) Uani 1 1 d . . .
C10 C 0.1542(3) 0.16749(18) 0.9285(6) 0.079(2) Uani 1 1 d . . .
H10 H 0.1473 0.1692 0.8568 0.095 Uiso 1 1 calc R . .
C9 C 0.1095(3) 0.15405(16) 0.9860(7) 0.082(2) Uani 1 1 d . . .
H9 H 0.0716 0.1473 0.9524 0.098 Uiso 1 1 calc R . .
C31 C 0.2945(3) 0.42954(17) -0.0907(6) 0.078(2) Uani 1 1 d . . .
H31 H 0.3359 0.4355 -0.0728 0.093 Uiso 1 1 calc R . .
C32 C 0.2468(4) 0.43679(16) -0.0244(6) 0.078(2) Uani 1 1 d . . .
C12 C 0.2178(3) 0.17637(17) 1.0840(6) 0.079(2) Uani 1 1 d . . .
H12 H 0.2541 0.1848 1.1178 0.095 Uiso 1 1 calc R . .
C14 C 0.5160(3) 0.16789(17) 1.0101(5) 0.0678(17) Uani 1 1 d . . .
C41 C 0.3469(4) 0.52346(18) 0.0597(7) 0.091(2) Uani 1 1 d . . .
H41 H 0.3557 0.5385 0.0109 0.109 Uiso 1 1 calc R . .
C1 C 0.1709(4) 0.2951(3) 0.6589(8) 0.104(3) Uani 1 1 d . . .
C20 C 0.4274(3) 0.20193(17) 0.9374(6) 0.079(2) Uani 1 1 d . . .
H20 H 0.4570 0.2168 0.9210 0.095 Uiso 1 1 calc R . .
C19 C 0.3647(3) 0.20759(18) 0.9123(6) 0.086(2) Uani 1 1 d . . .
H19 H 0.3526 0.2258 0.8762 0.103 Uiso 1 1 calc R . .
C13 C 0.1735(3) 0.16204(17) 1.1414(6) 0.0780(19) Uani 1 1 d . . .
H13 H 0.1808 0.1604 1.2131 0.094 Uiso 1 1 calc R . .
C30 C 0.2794(4) 0.41390(17) -0.1804(6) 0.082(2) Uani 1 1 d . . .
H30 H 0.3110 0.4089 -0.2230 0.099 Uiso 1 1 calc R . .
C5 C 0.2331(3) 0.21694(17) 0.8466(6) 0.075(2) Uani 1 1 d . . .
C39 C 0.2969(4) 0.47541(16) 0.1014(6) 0.081(2) Uani 1 1 d . . .
C28 C 0.2030(7) 0.3842(3) -0.3044(9) 0.127(5) Uani 1 1 d . . .
C22 C 0.1895(4) 0.3956(2) 0.3100(6) 0.087(2) Uani 1 1 d . . .
O9 O 0.1431(5) 0.38045(18) -0.3251(6) 0.167(4) Uani 1 1 d . . .
C23 C 0.2306(4) 0.3829(2) 0.2468(7) 0.093(2) Uani 1 1 d . . .
H23 H 0.2436 0.3621 0.2564 0.112 Uiso 1 1 calc R . .
C40 C 0.3076(4) 0.49727(18) 0.0270(7) 0.096(3) Uani 1 1 d . . .
H40 H 0.2904 0.4953 -0.0411 0.115 Uiso 1 1 calc R . .
C37 C 0.3590(4) 0.50584(19) 0.2317(6) 0.098(3) Uani 1 1 d . . .
H37 H 0.3748 0.5089 0.3001 0.117 Uiso 1 1 calc R . .
C3 C 0.2311(4) 0.2434(2) 0.6844(7) 0.106(3) Uani 1 1 d . . .
H3 H 0.2442 0.2449 0.6177 0.128 Uiso 1 1 calc R . .
C6 C 0.1929(4) 0.23884(18) 0.8820(6) 0.083(2) Uani 1 1 d . . .
H6 H 0.1798 0.2372 0.9487 0.100 Uiso 1 1 calc R . .
C29 C 0.2182(4) 0.40515(17) -0.2103(7) 0.088(2) Uani 1 1 d . . .
C4 C 0.2523(3) 0.2181(2) 0.7489(7) 0.099(3) Uani 1 1 d . . .
H4 H 0.2786 0.2027 0.7252 0.119 Uiso 1 1 calc R . .
C25 C 0.2369(4) 0.4311(2) 0.1577(6) 0.089(2) Uani 1 1 d . . .
C38 C 0.3222(5) 0.47928(19) 0.2044(7) 0.105(3) Uani 1 1 d . . .
H38 H 0.3145 0.4643 0.2543 0.126 Uiso 1 1 calc R . .
C21 C 0.1648(4) 0.3768(2) 0.3966(7) 0.090(2) Uani 1 1 d . . .
C33 C 0.1855(4) 0.4288(2) -0.0548(8) 0.097(3) Uani 1 1 d . . .
H33 H 0.1534 0.4338 -0.0131 0.117 Uiso 1 1 calc R . .
C24 C 0.2538(4) 0.4008(2) 0.1670(6) 0.096(3) Uani 1 1 d . . .
H24 H 0.2803 0.3919 0.1215 0.115 Uiso 1 1 calc R . .
C34 C 0.1719(4) 0.4130(2) -0.1486(8) 0.105(3) Uani 1 1 d . . .
H34 H 0.1304 0.4079 -0.1694 0.126 Uiso 1 1 calc R . .
C27 C 0.1721(6) 0.4261(2) 0.2991(9) 0.143(5) Uani 1 1 d . . .
H27 H 0.1440 0.4347 0.3426 0.171 Uiso 1 1 calc R . .
C26 C 0.1961(5) 0.4443(2) 0.2240(8) 0.130(4) Uani 1 1 d . . .
H26 H 0.1850 0.4654 0.2176 0.156 Uiso 1 1 calc R . .
O10 O 0.2391(7) 0.3733(2) -0.3528(8) 0.197(6) Uani 1 1 d . . .

loop_
_atom_site_aniso_label
_atom_site_aniso_U_11
_atom_site_aniso_U_22
_atom_site_aniso_U_33
_atom_site_aniso_U_23
_atom_site_aniso_U_13
_atom_site_aniso_U_12
In2 0.0534(4) 0.0511(3) 0.0771(4) 0.000 0.0161(3) 0.000
In1 0.0528(3) 0.0824(4) 0.0856(4) 0.0299(3) -0.0128(2) -0.0072(2)
O3 0.065(3) 0.075(3) 0.094(3) 0.006(3) 0.020(3) -0.022(2)
O12 0.082(3) 0.075(3) 0.108(4) -0.015(3) 0.030(3) -0.019(3)
O6 0.046(2) 0.102(4) 0.094(3) 0.008(3) -0.004(2) -0.001(2)
O5 0.057(3) 0.082(3) 0.090(3) 0.011(3) -0.008(2) 0.012(2)
O4 0.076(3) 0.071(3) 0.098(4) 0.017(3) 0.024(3) -0.011(2)
O8 0.106(4) 0.092(4) 0.075(3) 0.018(3) -0.003(3) -0.018(3)
N1 0.044(3) 0.102(4) 0.096(4) 0.058(4) 0.008(3) 0.007(3)
O11 0.081(3) 0.068(3) 0.109(4) -0.004(3) 0.033(3) -0.024(3)
O1 0.076(4) 0.140(5) 0.137(5) 0.079(4) -0.012(4) 0.001(3)
O2 0.118(5) 0.119(5) 0.107(5) 0.049(4) -0.022(4) 0.002(4)
C8 0.061(4) 0.060(4) 0.089(5) 0.015(4) 0.015(3) -0.010(3)
C15 0.043(3) 0.076(4) 0.077(4) 0.002(3) -0.001(3) 0.001(3)
C18 0.048(3) 0.088(5) 0.076(4) 0.036(4) 0.000(3) -0.007(3)
C36 0.081(5) 0.068(4) 0.093(5) -0.017(4) 0.042(4) -0.027(4)
N2 0.113(5) 0.081(4) 0.103(5) -0.009(4) 0.039(4) -0.051(4)
C42 0.064(4) 0.051(4) 0.098(6) 0.014(4) 0.019(4) 0.007(3)
C11 0.047(4) 0.069(4) 0.092(5) 0.028(4) 0.003(3) -0.008(3)
C2 0.052(4) 0.097(6) 0.115(6) 0.056(5) -0.028(4) -0.010(4)
C7 0.073(5) 0.073(5) 0.116(7) 0.022(5) -0.022(4) -0.004(4)
O7 0.098(4) 0.148(6) 0.133(5) 0.071(5) 0.045(4) 0.018(4)
C16 0.056(4) 0.077(4) 0.085(5) 0.015(4) -0.011(3) 0.003(3)
C17 0.060(4) 0.075(4) 0.103(5) 0.034(4) -0.004(4) -0.012(3)
C35 0.072(5) 0.072(5) 0.094(6) -0.019(4) 0.036(4) -0.004(4)
C10 0.053(4) 0.101(5) 0.084(5) 0.029(4) 0.004(3) -0.010(4)
C9 0.044(4) 0.078(5) 0.122(6) 0.029(4) -0.003(4) -0.008(3)
C31 0.064(4) 0.084(5) 0.087(5) -0.017(4) 0.006(4) -0.027(4)
C32 0.090(5) 0.064(4) 0.081(5) 0.007(4) 0.005(4) -0.034(4)
C12 0.051(4) 0.085(5) 0.100(6) 0.021(4) -0.002(4) -0.016(3)
C14 0.057(4) 0.083(5) 0.063(4) -0.006(4) -0.002(3) -0.004(4)
C41 0.098(6) 0.074(5) 0.104(6) -0.004(4) 0.036(5) -0.031(4)
C1 0.054(5) 0.139(8) 0.113(7) 0.054(6) -0.028(5) -0.036(5)
C20 0.043(3) 0.088(5) 0.106(5) 0.037(4) 0.005(3) -0.009(3)
C19 0.048(4) 0.093(5) 0.116(6) 0.056(5) 0.000(4) -0.002(3)
C13 0.071(5) 0.085(5) 0.078(4) 0.022(4) 0.010(4) -0.017(4)
C30 0.071(5) 0.078(5) 0.097(5) -0.002(4) 0.000(4) -0.009(4)
C5 0.039(3) 0.081(5) 0.100(5) 0.044(4) -0.022(3) -0.008(3)
C39 0.099(5) 0.069(4) 0.080(5) -0.016(4) 0.036(4) -0.031(4)
C28 0.172(12) 0.086(7) 0.105(8) 0.043(6) -0.089(8) -0.045(7)
C22 0.075(5) 0.103(6) 0.082(5) 0.028(5) 0.004(4) -0.024(4)
O9 0.198(9) 0.130(6) 0.157(7) 0.018(5) -0.087(6) -0.052(6)
C23 0.109(7) 0.081(5) 0.089(6) 0.001(4) -0.002(5) -0.007(5)
C40 0.107(6) 0.074(5) 0.112(6) -0.019(5) 0.033(5) -0.035(4)
C37 0.126(7) 0.092(6) 0.079(5) -0.021(4) 0.038(5) -0.038(5)
C3 0.055(4) 0.141(8) 0.120(7) 0.077(6) -0.009(4) -0.013(5)
C6 0.072(5) 0.086(5) 0.090(5) 0.031(4) -0.004(4) -0.021(4)
C29 0.092(6) 0.060(4) 0.105(6) 0.019(4) -0.031(5) -0.015(4)
C4 0.063(5) 0.117(7) 0.118(7) 0.062(6) 0.019(4) 0.011(4)
C25 0.090(6) 0.083(5) 0.096(6) 0.004(4) 0.015(4) -0.033(4)
C38 0.142(8) 0.089(6) 0.088(6) -0.009(4) 0.034(5) -0.061(6)
C21 0.080(6) 0.103(6) 0.085(5) 0.028(5) -0.010(4) -0.020(5)
C33 0.068(5) 0.103(6) 0.121(7) 0.022(5) 0.007(5) -0.021(4)
C24 0.110(6) 0.101(6) 0.082(5) -0.015(5) 0.038(5) -0.032(5)
C34 0.074(5) 0.108(7) 0.126(8) 0.044(6) -0.027(5) -0.037(5)
C27 0.172(11) 0.113(8) 0.155(10) 0.066(7) 0.087(8) 0.041(7)
C26 0.163(10) 0.094(6) 0.147(9) 0.036(6) 0.093(8) 0.020(6)
O10 0.313(17) 0.134(7) 0.122(7) -0.046(6) -0.104(8) 0.030(8)

loop_
_atom_type_symbol
_atom_type_description
_atom_type_scat_dispersion_real
_atom_type_scat_dispersion_imag
_atom_type_scat_source
C C 0.0033 0.0016 'International Tables Vol C Tables 4.2.6.8 and 6.1.1.4'
H H 0.0000 0.0000 'International Tables Vol C Tables 4.2.6.8 and 6.1.1.4'
N N 0.0061 0.0033 'International Tables Vol C Tables 4.2.6.8 and 6.1.1.4'
O O 0.0106 0.0060 'International Tables Vol C Tables 4.2.6.8 and 6.1.1.4'
In In -0.7276 1.3100 'International Tables Vol C Tables 4.2.6.8 and 6.1.1.4'

loop_
_geom_angle_atom_site_label_1
_geom_angle_atom_site_label_2
_geom_angle_atom_site_label_3
_geom_angle
_geom_angle_site_symmetry_1
_geom_angle_site_symmetry_3
O3 In2 O3 125.3(2) 4_556 3_554
O3 In2 O4 56.67(18) 4_556 4_556
O3 In2 O4 86.81(18) 4_556 3_554
O3 In2 O4 86.81(18) 3_554 4_556
O3 In2 O4 56.67(18) 3_554 3_554
O3 In2 O11 78.25(17) 3_554 .
O3 In2 O11 78.25(17) 4_556 2_655
O3 In2 O11 126.94(17) 4_556 .
O3 In2 O11 126.94(17) 3_554 2_655
O3 In2 C42 108.7(2) 4_556 3_554
O3 In2 C42 108.7(2) 3_554 4_556
O3 In2 C42 28.1(2) 3_554 3_554
O3 In2 C42 28.1(2) 4_556 4_556
O12 In2 O3 135.0(2) 2_655 4_556
O12 In2 O3 88.36(19) 2_655 3_554
O12 In2 O3 88.36(18) . 4_556
O12 In2 O3 135.0(2) . 3_554
O12 In2 O12 84.8(3) . 2_655
O12 In2 O4 166.8(2) . 3_554
O12 In2 O4 89.93(18) . 4_556
O12 In2 O4 166.8(2) 2_655 4_556
O12 In2 O4 89.93(18) 2_655 3_554
O12 In2 O11 84.7(2) . 2_655
O12 In2 O11 84.7(2) 2_655 .
O12 In2 O11 56.87(19) . .
O12 In2 O11 56.87(19) 2_655 2_655
O12 In2 C42 87.30(19) 2_655 3_554
O12 In2 C42 161.8(2) . 3_554
O12 In2 C42 161.8(2) 2_655 4_556
O12 In2 C42 87.30(19) . 4_556
O4 In2 O4 97.6(2) 3_554 4_556
O4 In2 O11 82.26(18) 3_554 2_655
O4 In2 O11 134.75(18) 3_554 .
O4 In2 O11 134.75(18) 4_556 2_655
O4 In2 O11 82.26(18) 4_556 .
O4 In2 C42 28.6(2) 4_556 4_556
O4 In2 C42 28.6(2) 3_554 3_554
O4 In2 C42 94.16(18) 3_554 4_556
O4 In2 C42 94.16(18) 4_556 3_554
O11 In2 O11 128.8(3) . 2_655
O11 In2 C42 106.1(2) 2_655 4_556
O11 In2 C42 104.5(2) . 4_556
O11 In2 C42 106.1(2) . 3_554
O11 In2 C42 104.5(2) 2_655 3_554
C42 In2 C42 104.6(3) 3_554 4_556
O6 In1 O1 87.5(2) 8_455 .
O6 In1 O7 97.0(2) 8_455 .
O6 In1 C14 28.52(18) 8_455 8_455
O5 In1 O6 57.65(17) 8_455 8_455
O5 In1 O1 132.50(19) 8_455 .
O5 In1 O7 82.8(2) 8_455 .
O5 In1 C14 29.13(19) 8_455 8_455
O8 In1 O6 93.26(19) . 8_455
O8 In1 O5 127.7(2) . 8_455
O8 In1 O1 80.7(2) . .
O8 In1 O2 138.5(3) . .
O8 In1 O7 56.6(2) . .
O8 In1 C14 112.1(2) . 8_455
O1 In1 C14 111.0(2) . 8_455
O2 In1 O6 87.7(2) . 8_455
O2 In1 O5 87.1(2) . 8_455
O2 In1 O1 57.9(2) . .
O2 In1 O7 164.1(3) . .
O2 In1 C14 87.2(2) . 8_455
O7 In1 O1 137.2(2) . .
O7 In1 C14 89.8(2) . 8_455
O9 In1 O6 138.8(3) 1_556 8_455
O9 In1 O5 81.6(3) 1_556 8_455
O9 In1 O8 119.0(3) 1_556 .
O9 In1 O1 120.4(3) 1_556 .
O9 In1 O2 84.0(3) 1_556 .
O9 In1 O7 82.5(3) 1_556 .
O9 In1 C14 110.6(3) 1_556 8_455
C42 O3 In2 92.4(4) . 3_446
C35 O12 In2 93.6(4) . .
C14 O6 In1 89.6(4) . 8_556
C14 O5 In1 91.2(4) . 8_556
C42 O4 In2 91.1(4) . 3_446
C21 O8 In1 94.1(6) . .
C18 N1 C11 120.3(5) . .
C18 N1 C5 121.5(5) . .
C5 N1 C11 117.6(5) . .
C35 O11 In2 90.0(5) . .
C1 O1 In1 86.5(6) . .
C1 O2 In1 92.9(6) . .
C9 C8 C42 120.3(7) . .
C13 C8 C42 120.9(7) . .
C13 C8 C9 118.7(6) . .
C16 C15 C14 119.6(6) . .
C20 C15 C16 119.2(6) . .
C20 C15 C14 121.2(6) . .
C17 C18 N1 121.1(6) . .
C17 C18 C19 117.6(6) . .
C19 C18 N1 121.4(6) . .
C41 C36 C35 121.2(7) . .
C41 C36 C37 120.7(7) . .
C37 C36 C35 118.1(8) . .
C32 N2 C25 115.8(6) . .
C39 N2 C32 125.4(6) . .
C39 N2 C25 118.5(7) . .
O3 C42 In2 59.4(3) . 3_446
O3 C42 O4 119.4(6) . .
O3 C42 C8 120.1(7) . .
O4 C42 In2 60.3(3) . 3_446
O4 C42 C8 120.3(7) . .
C8 C42 In2 170.5(5) . 3_446
C10 C11 N1 118.6(6) . .
C10 C11 C12 120.3(6) . .
C12 C11 N1 121.0(6) . .
C7 C2 C1 116.6(9) . .
C3 C2 C7 118.7(7) . .
C3 C2 C1 124.5(9) . .
C2 C7 H7 119.7 . .
C6 C7 C2 120.7(8) . .
C6 C7 H7 119.7 . .
C21 O7 In1 89.7(5) . .
C15 C16 H16 119.8 . .
C17 C16 C15 120.4(6) . .
C17 C16 H16 119.8 . .
C18 C17 H17 119.7 . .
C16 C17 C18 120.7(6) . .
C16 C17 H17 119.7 . .
O12 C35 C36 119.4(7) . .
O11 C35 O12 119.3(7) . .
O11 C35 C36 121.2(8) . .
C11 C10 H10 120.6 . .
C11 C10 C9 118.9(7) . .
C9 C10 H10 120.6 . .
C8 C9 H9 119.2 . .
C10 C9 C8 121.5(7) . .
C10 C9 H9 119.2 . .
C32 C31 H31 120.2 . .
C30 C31 H31 120.2 . .
C30 C31 C32 119.6(7) . .
N2 C32 C31 123.2(7) . .
C33 C32 N2 117.6(8) . .
C33 C32 C31 118.9(7) . .
C11 C12 H12 119.6 . .
C11 C12 C13 120.7(7) . .
C13 C12 H12 119.6 . .
O6 C14 In1 61.9(3) . 8_556
O6 C14 O5 121.6(6) . .
O6 C14 C15 120.0(6) . .
O5 C14 In1 59.7(3) . 8_556
O5 C14 C15 118.4(6) . .
C15 C14 In1 177.9(5) . 8_556
C36 C41 H41 118.7 . .
C36 C41 C40 122.5(8) . .
C40 C41 H41 118.7 . .
O1 C1 C2 116.7(10) . .
O2 C1 O1 122.5(9) . .
O2 C1 C2 120.7(9) . .
C15 C20 H20 119.6 . .
C15 C20 C19 120.8(6) . .
C19 C20 H20 119.6 . .
C18 C19 H19 119.4 . .
C20 C19 C18 121.2(6) . .
C20 C19 H19 119.4 . .
C8 C13 C12 119.7(7) . .
C8 C13 H13 120.1 . .
C12 C13 H13 120.1 . .
C31 C30 H30 119.1 . .
C31 C30 C29 121.8(8) . .
C29 C30 H30 119.1 . .
C6 C5 N1 116.4(7) . .
C4 C5 N1 121.6(7) . .
C4 C5 C6 121.9(6) . .
N2 C39 C38 119.0(7) . .
C40 C39 N2 120.1(7) . .
C40 C39 C38 120.9(7) . .
O9 C28 C29 112.4(14) . .
O10 C28 O9 122.7(13) . .
O10 C28 C29 125.0(13) . .
C23 C22 C21 121.1(8) . .
C27 C22 C23 120.3(8) . .
C27 C22 C21 118.5(9) . .
C28 O9 In1 105.5(9) . 1_554
C22 C23 H23 119.8 . .
C22 C23 C24 120.5(8) . .
C24 C23 H23 119.8 . .
C41 C40 H40 121.7 . .
C39 C40 C41 116.5(8) . .
C39 C40 H40 121.7 . .
C36 C37 H37 120.2 . .
C36 C37 C38 119.6(8) . .
C38 C37 H37 120.2 . .
C2 C3 H3 119.5 . .
C2 C3 C4 121.0(8) . .
C4 C3 H3 119.5 . .
C7 C6 H6 120.2 . .
C5 C6 C7 119.6(8) . .
C5 C6 H6 120.2 . .
C30 C29 C28 121.1(10) . .
C34 C29 C30 118.9(8) . .
C34 C29 C28 119.7(10) . .
C5 C4 C3 118.1(8) . .
C5 C4 H4 121.0 . .
C3 C4 H4 121.0 . .
C24 C25 N2 118.7(8) . .
C24 C25 C26 120.8(8) . .
C26 C25 N2 120.5(8) . .
C39 C38 H38 120.2 . .
C37 C38 C39 119.7(7) . .
C37 C38 H38 120.2 . .
O8 C21 C22 120.3(9) . .
O7 C21 O8 119.6(8) . .
O7 C21 C22 120.0(9) . .
C32 C33 H33 120.2 . .
C32 C33 C34 119.5(8) . .
C34 C33 H33 120.2 . .
C23 C24 H24 120.6 . .
C25 C24 C23 118.7(8) . .
C25 C24 H24 120.6 . .
C29 C34 C33 121.2(8) . .
C29 C34 H34 119.4 . .
C33 C34 H34 119.4 . .
C22 C27 H27 120.0 . .
C22 C27 C26 120.1(9) . .
C26 C27 H27 120.0 . .
C25 C26 H26 120.2 . .
C27 C26 C25 119.7(9) . .
C27 C26 H26 120.2 . .

loop_
_geom_bond_atom_site_label_1
_geom_bond_atom_site_label_2
_geom_bond_distance
_geom_bond_site_symmetry_2
In2 O3 2.259(5) 3_554
In2 O3 2.259(4) 4_556
In2 O12 2.233(5) 2_655
In2 O12 2.233(5) .
In2 O4 2.278(4) 3_554
In2 O4 2.278(4) 4_556
In2 O11 2.334(5) .
In2 O11 2.334(5) 2_655
In2 C42 2.622(7) 4_556
In2 C42 2.622(7) 3_554
In1 O6 2.293(5) 8_455
In1 O5 2.244(5) 8_455
In1 O8 2.208(5) .
In1 O1 2.340(6) .
In1 O2 2.211(6) .
In1 O7 2.302(6) .
In1 C14 2.600(7) 8_455
In1 O9 2.129(8) 1_556
O3 In2 2.259(4) 3_446
O3 C42 1.238(8) .
O12 C35 1.282(9) .
O6 In1 2.293(5) 8_556
O6 C14 1.241(8) .
O5 In1 2.244(5) 8_556
O5 C14 1.266(8) .
O4 In2 2.278(4) 3_446
O4 C42 1.256(8) .
O8 C21 1.239(10) .
N1 C18 1.399(8) .
N1 C11 1.441(8) .
N1 C5 1.434(7) .
O11 C35 1.240(8) .
O1 C1 1.267(11) .
O2 C1 1.247(12) .
C8 C42 1.496(9) .
C8 C9 1.383(10) .
C8 C13 1.362(9) .
C15 C16 1.391(9) .
C15 C14 1.511(9) .
C15 C20 1.359(9) .
C18 C17 1.390(9) .
C18 C19 1.397(9) .
C36 C35 1.493(10) .
C36 C41 1.341(11) .
C36 C37 1.354(10) .
N2 C32 1.405(9) .
N2 C39 1.399(9) .
N2 C25 1.422(9) .
C42 In2 2.622(7) 3_446
C11 C10 1.358(9) .
C11 C12 1.365(10) .
C2 C7 1.387(11) .
C2 C1 1.511(11) .
C2 C3 1.375(12) .
C7 H7 0.9300 .
C7 C6 1.377(10) .
O7 C21 1.237(10) .
C16 H16 0.9300 .
C16 C17 1.377(9) .
C17 H17 0.9300 .
C10 H10 0.9300 .
C10 C9 1.380(9) .
C9 H9 0.9300 .
C31 H31 0.9300 .
C31 C32 1.415(10) .
C31 C30 1.353(10) .
C32 C33 1.377(10) .
C12 H12 0.9300 .
C12 C13 1.388(9) .
C14 In1 2.600(7) 8_556
C41 H41 0.9300 .
C41 C40 1.437(10) .
C20 H20 0.9300 .
C20 C19 1.370(9) .
C19 H19 0.9300 .
C13 H13 0.9300 .
C30 H30 0.9300 .
C30 C29 1.380(10) .
C5 C6 1.370(10) .
C5 C4 1.360(11) .
C39 C40 1.371(10) .
C39 C38 1.405(11) .
C28 O9 1.294(15) .
C28 C29 1.521(14) .
C28 O10 1.130(18) .
C22 C23 1.359(11) .
C22 C21 1.506(10) .
C22 C27 1.353(12) .
O9 In1 2.129(8) 1_554
C23 H23 0.9300 .
C23 C24 1.405(11) .
C40 H40 0.9300 .
C37 H37 0.9300 .
C37 C38 1.405(10) .
C3 H3 0.9300 .
C3 C4 1.413(10) .
C6 H6 0.9300 .
C29 C34 1.361(12) .
C4 H4 0.9300 .
C25 C24 1.340(11) .
C25 C26 1.390(11) .
C38 H38 0.9300 .
C33 H33 0.9300 .
C33 C34 1.396(12) .
C24 H24 0.9300 .
C34 H34 0.9300 .
C27 H27 0.9300 .
C27 C26 1.373(11) .
C26 H26 0.9300 .

loop_
_platon_squeeze_void_nr
_platon_squeeze_void_average_x
_platon_squeeze_void_average_y
_platon_squeeze_void_average_z
_platon_squeeze_void_volume
_platon_squeeze_void_count_electrons
_platon_squeeze_void_content
1 -0.001 -0.008 -0.004 20253 2901 ' '
